data_4089582
loop_
_publ_author_name
'Schr\"oder, Fabian G.'
'Lichtenberg, Crispin'
'Elfferding, Michael'
'Sundermeyer, J\"org'

_publ_section_title
;
 Deprotonated P-ylides As Templates for Novel Cyclopentadienyl
 Phosphonioalkyl, -alkylidene, and -alkylidyne (CpPC) Constrained-Geometry
 Complexes
;
_journal_issue 18
_journal_name_full Organometallics
_journal_page_first 5082
_journal_paper_doi 10.1021/om4005548
_journal_volume 32
_journal_year 2013
_chemical_formula_moiety 'C42 H62 N4 P2 Zr2, C7 H8'
_chemical_formula_sum 'C49 H70 N4 P2 Zr2'
_chemical_formula_weight 959.47
_chemical_name_common 'compound 6a'
_space_group_IT_number 2
_space_group_name_Hall '-P 1'
_space_group_name_H-M_alt 'P -1'
_symmetry_cell_setting triclinic
_symmetry_space_group_name_Hall '-P 1'
_symmetry_space_group_name_H-M 'P -1'
_atom_sites_solution_hydrogens geom
_atom_sites_solution_primary direct
_atom_sites_solution_secondary difmap
_audit_creation_method SHELXL-97
_cell_angle_alpha 69.347(4)
_cell_angle_beta 80.211(4)
_cell_angle_gamma 79.586(4)
_cell_formula_units_Z 2
_cell_length_a 11.1900(6)
_cell_length_b 13.6027(7)
_cell_length_c 17.0261(8)
_cell_measurement_reflns_used 111669
_cell_measurement_temperature 100(2)
_cell_measurement_theta_max 27.025
_cell_measurement_theta_min 1.61
_cell_volume 2369.2(2)
_computing_cell_refinement 'STOE X-AREA'
_computing_data_collection 'STOE X-AREA'
_computing_data_reduction 'STOE X-RED'
_computing_molecular_graphics 'Diamond 3.0 (Brandenburg, 2004)'
_computing_publication_material 'WinGX publication routines (Farrugia, 1999)'
_computing_structure_refinement 'SHELXL-97 (Sheldrick, 2008)'
_computing_structure_solution 'SIR97 (Giacovazzo et al, 1997)'
_diffrn_ambient_temperature 100(2)
_diffrn_detector_area_resol_mean 6.67
_diffrn_measured_fraction_theta_full 0.987
_diffrn_measured_fraction_theta_max 0.980
_diffrn_measurement_device_type 'STOE IPDS 2'
_diffrn_measurement_method 'rotation method'
_diffrn_radiation_monochromator graphite
_diffrn_radiation_source 'fine-focus sealed tube'
_diffrn_radiation_type MoK\a
_diffrn_radiation_wavelength 0.71069
_diffrn_reflns_av_R_equivalents 0.0639
_diffrn_reflns_av_sigmaI/netI 0.1221
_diffrn_reflns_limit_h_max 14
_diffrn_reflns_limit_h_min -14
_diffrn_reflns_limit_k_max 17
_diffrn_reflns_limit_k_min -17
_diffrn_reflns_limit_l_max 21
_diffrn_reflns_limit_l_min -19
_diffrn_reflns_number 19740
_diffrn_reflns_theta_full 25.00
_diffrn_reflns_theta_max 26.73
_diffrn_reflns_theta_min 1.61
_exptl_absorpt_coefficient_mu 0.544
_exptl_absorpt_correction_T_max 1.0094
_exptl_absorpt_correction_T_min 0.8296
_exptl_absorpt_correction_type multi-scan
_exptl_absorpt_process_details
;
[c.f. r.h. blessing, acta cryst. (1995), a51, 33-38]
;
_exptl_crystal_colour yellow
_exptl_crystal_density_diffrn 1.345
_exptl_crystal_density_method 'not measured'
_exptl_crystal_description needle
_exptl_crystal_F_000 1004
_exptl_crystal_size_max 0.44
_exptl_crystal_size_mid 0.10
_exptl_crystal_size_min 0.08
_refine_diff_density_max 0.818
_refine_diff_density_min -0.767
_refine_diff_density_rms 0.079
_refine_ls_extinction_method none
_refine_ls_goodness_of_fit_ref 0.746
_refine_ls_hydrogen_treatment constr
_refine_ls_matrix_type full
_refine_ls_number_parameters 531
_refine_ls_number_reflns 9873
_refine_ls_number_restraints 0
_refine_ls_restrained_S_all 0.746
_refine_ls_R_factor_all 0.0689
_refine_ls_R_factor_gt 0.0354
_refine_ls_shift/su_max 0.002
_refine_ls_shift/su_mean 0.000
_refine_ls_structure_factor_coef Fsqd
_refine_ls_weighting_details 'calc w=1/[\s^2^(Fo^2^)+(0.0306P)^2^+0.0000P] where P=(Fo^2^+2Fc^2^)/3'
_refine_ls_weighting_scheme calc
_refine_ls_wR_factor_gt 0.0741
_refine_ls_wR_factor_ref 0.0782
_reflns_number_gt 5877
_reflns_number_total 9873
_reflns_threshold_expression >2\s(I)
_cod_data_source_file om4005548_si_001.cif
_cod_data_source_block cpd6a
_cod_database_code 4089582

loop_
_symmetry_equiv_pos_as_xyz
'x, y, z'
'-x, -y, -z'

loop_
_atom_site_label
_atom_site_type_symbol
_atom_site_fract_x
_atom_site_fract_y
_atom_site_fract_z
_atom_site_U_iso_or_equiv
_atom_site_adp_type
_atom_site_occupancy
_atom_site_symmetry_multiplicity
_atom_site_calc_flag
_atom_site_refinement_flags
C1 C 0.6219(3) 0.5479(3) 0.80789(19) 0.0197(7) Uani 1 1 d .
C2 C 0.7508(3) 0.5108(3) 0.81311(19) 0.0217(7) Uani 1 1 d .
C3 C 0.8028(3) 0.5870(3) 0.8304(2) 0.0226(8) Uani 1 1 d .
C4 C 0.7100(3) 0.6722(3) 0.8359(2) 0.0223(8) Uani 1 1 d .
C5 C 0.5991(3) 0.6487(3) 0.82115(19) 0.0200(7) Uani 1 1 d .
C6 C 0.8214(3) 0.4123(3) 0.7989(2) 0.0266(8) Uani 1 1 d .
H6A H 0.8207 0.4172 0.7402 0.040 Uiso 1 1 calc R
H6B H 0.7835 0.3504 0.8370 0.040 Uiso 1 1 calc R
H6C H 0.9060 0.4052 0.8104 0.040 Uiso 1 1 calc R
C7 C 0.9355(3) 0.5834(3) 0.8365(2) 0.0283(8) Uani 1 1 d .
H7A H 0.9720 0.5096 0.8602 0.042 Uiso 1 1 calc R
H7B H 0.9438 0.6227 0.8733 0.042 Uiso 1 1 calc R
H7C H 0.9775 0.6157 0.7801 0.042 Uiso 1 1 calc R
C8 C 0.7273(3) 0.7727(3) 0.8473(2) 0.0320(9) Uani 1 1 d .
H8A H 0.7410 0.8270 0.7919 0.048 Uiso 1 1 calc R
H8B H 0.7982 0.7598 0.8781 0.048 Uiso 1 1 calc R
H8C H 0.6540 0.7972 0.8795 0.048 Uiso 1 1 calc R
C9 C 0.4804(3) 0.7230(3) 0.8171(2) 0.0253(8) Uani 1 1 d .
H9A H 0.4709 0.7550 0.8615 0.038 Uiso 1 1 calc R
H9B H 0.4118 0.6834 0.8253 0.038 Uiso 1 1 calc R
H9C H 0.4817 0.7790 0.7617 0.038 Uiso 1 1 calc R
C10 C 0.4882(3) 0.4321(3) 0.9516(2) 0.0203(7) Uani 1 1 d .
C11 C 0.2837(3) 0.4660(3) 0.8100(2) 0.0330(9) Uani 1 1 d .
H11A H 0.2103 0.5182 0.7998 0.050 Uiso 1 1 calc R
H11B H 0.2774 0.4207 0.8694 0.050 Uiso 1 1 calc R
H11C H 0.2912 0.4222 0.7739 0.050 Uiso 1 1 calc R
C12 C 0.4041(3) 0.5944(3) 0.7040(2) 0.0332(9) Uani 1 1 d .
H12A H 0.3972 0.5585 0.6645 0.050 Uiso 1 1 calc R
H12B H 0.4843 0.6195 0.6914 0.050 Uiso 1 1 calc R
H12C H 0.3396 0.6550 0.6980 0.050 Uiso 1 1 calc R
C13 C 0.5715(4) 0.3490(3) 0.7345(2) 0.0392(10) Uani 1 1 d .
H13A H 0.6572 0.3239 0.7196 0.059 Uiso 1 1 calc R
H13B H 0.5506 0.4217 0.6972 0.059 Uiso 1 1 calc R
H13C H 0.5187 0.3029 0.7280 0.059 Uiso 1 1 calc R
C14 C 0.5806(3) 0.2426(3) 0.8843(2) 0.0364(9) Uani 1 1 d .
H14A H 0.5324 0.1931 0.8779 0.055 Uiso 1 1 calc R
H14B H 0.5595 0.2476 0.9411 0.055 Uiso 1 1 calc R
H14C H 0.6679 0.2169 0.8760 0.055 Uiso 1 1 calc R
C15 C 0.7942(3) 0.4097(3) 1.0331(2) 0.0293(9) Uani 1 1 d .
H15A H 0.8495 0.4588 1.0331 0.035 Uiso 1 1 calc R
H15B H 0.7576 0.3798 1.0923 0.035 Uiso 1 1 calc R
C16 C 0.8735(3) 0.3208(3) 1.0125(2) 0.0263(8) Uani 1 1 d .
C17 C 0.8252(3) 0.2328(3) 1.0147(2) 0.0303(9) Uani 1 1 d .
H17 H 0.7402 0.2295 1.0318 0.036 Uiso 1 1 calc R
C18 C 0.8950(4) 0.1504(3) 0.9933(2) 0.0384(10) Uani 1 1 d .
H18 H 0.8585 0.0915 0.9956 0.046 Uiso 1 1 calc R
C19 C 1.0194(4) 0.1536(3) 0.9683(2) 0.0415(10) Uani 1 1 d .
H19 H 1.0686 0.0967 0.9535 0.050 Uiso 1 1 calc R
C20 C 1.0705(3) 0.2388(3) 0.9651(2) 0.0372(10) Uani 1 1 d .
H20 H 1.1555 0.2414 0.9474 0.045 Uiso 1 1 calc R
C21 C 0.9999(3) 0.3215(3) 0.9874(2) 0.0293(8) Uani 1 1 d .
H21 H 1.0373 0.3797 0.9857 0.035 Uiso 1 1 calc R
C22 C 0.1291(3) 0.1157(3) 0.59444(19) 0.0201(7) Uani 1 1 d .
C23 C 0.0928(3) 0.2273(3) 0.5542(2) 0.0216(7) Uani 1 1 d .
C24 C 0.1661(3) 0.2610(3) 0.4756(2) 0.0241(8) Uani 1 1 d .
C25 C 0.2482(3) 0.1718(3) 0.4659(2) 0.0238(8) Uani 1 1 d .
C26 C 0.2287(3) 0.0826(3) 0.5386(2) 0.0214(7) Uani 1 1 d .
C27 C -0.0035(3) 0.2986(3) 0.5904(2) 0.0264(8) Uani 1 1 d .
H27A H -0.0049 0.3719 0.5520 0.040 Uiso 1 1 calc R
H27B H 0.0161 0.2943 0.6456 0.040 Uiso 1 1 calc R
H27C H -0.0838 0.2757 0.5970 0.040 Uiso 1 1 calc R
C28 C 0.1665(3) 0.3708(3) 0.4138(2) 0.0323(9) Uani 1 1 d .
H28A H 0.0991 0.4180 0.4318 0.048 Uiso 1 1 calc R
H28B H 0.1564 0.3707 0.3578 0.048 Uiso 1 1 calc R
H28C H 0.2444 0.3958 0.4112 0.048 Uiso 1 1 calc R
C29 C 0.3491(3) 0.1757(3) 0.3953(2) 0.0326(9) Uani 1 1 d .
H29A H 0.4218 0.1945 0.4088 0.049 Uiso 1 1 calc R
H29B H 0.3230 0.2290 0.3430 0.049 Uiso 1 1 calc R
H29C H 0.3687 0.1061 0.3878 0.049 Uiso 1 1 calc R
C30 C 0.3036(3) -0.0240(3) 0.5544(2) 0.0263(8) Uani 1 1 d .
H30A H 0.3300 -0.0369 0.5006 0.039 Uiso 1 1 calc R
H30B H 0.2543 -0.0787 0.5919 0.039 Uiso 1 1 calc R
H30C H 0.3756 -0.0260 0.5809 0.039 Uiso 1 1 calc R
C31 C -0.0459(3) 0.0006(3) 0.5866(2) 0.0207(7) Uani 1 1 d .
C32 C -0.2087(3) 0.0924(4) 0.7176(3) 0.0399(10) Uani 1 1 d .
H32A H -0.2451 0.0471 0.7719 0.060 Uiso 1 1 calc R
H32B H -0.2254 0.0706 0.6719 0.060 Uiso 1 1 calc R
H32C H -0.2443 0.1663 0.7087 0.060 Uiso 1 1 calc R
C33 C -0.0413(3) 0.1060(3) 0.7861(2) 0.0344(9) Uani 1 1 d .
H33A H -0.0868 0.1733 0.7896 0.052 Uiso 1 1 calc R
H33B H 0.0465 0.1114 0.7752 0.052 Uiso 1 1 calc R
H33C H -0.0583 0.0492 0.8396 0.052 Uiso 1 1 calc R
C34 C 0.0434(3) -0.1631(3) 0.7762(2) 0.0308(8) Uani 1 1 d .
H34A H 0.1012 -0.2285 0.7888 0.046 Uiso 1 1 calc R
H34B H -0.0227 -0.1706 0.7485 0.046 Uiso 1 1 calc R
H34C H 0.0090 -0.1496 0.8289 0.046 Uiso 1 1 calc R
C35 C 0.2100(3) -0.0616(3) 0.7563(2) 0.0289(8) Uani 1 1 d .
H35A H 0.1825 -0.0557 0.8124 0.043 Uiso 1 1 calc R
H35B H 0.2436 0.0030 0.7192 0.043 Uiso 1 1 calc R
H35C H 0.2733 -0.1228 0.7609 0.043 Uiso 1 1 calc R
C36 C -0.0971(3) 0.2517(3) 0.4008(2) 0.0282(8) Uani 1 1 d .
H36A H -0.0474 0.2949 0.3510 0.034 Uiso 1 1 calc R
H36B H -0.1498 0.2189 0.3785 0.034 Uiso 1 1 calc R
C37 C -0.1798(3) 0.3274(3) 0.4345(2) 0.0269(8) Uani 1 1 d .
C38 C -0.1623(3) 0.4348(3) 0.4099(2) 0.0329(9) Uani 1 1 d .
H38 H -0.0964 0.4602 0.3686 0.040 Uiso 1 1 calc R
C39 C -0.2399(3) 0.5035(3) 0.4454(2) 0.0367(9) Uani 1 1 d .
H39 H -0.2247 0.5748 0.4297 0.044 Uiso 1 1 calc R
C40 C -0.3383(3) 0.4698(3) 0.5027(3) 0.0391(10) Uani 1 1 d .
H40 H -0.3922 0.5179 0.5258 0.047 Uiso 1 1 calc R
C41 C -0.3585(3) 0.3660(3) 0.5267(2) 0.0373(10) Uani 1 1 d .
H41 H -0.4270 0.3425 0.5661 0.045 Uiso 1 1 calc R
C42 C -0.2803(3) 0.2956(3) 0.4938(2) 0.0308(9) Uani 1 1 d .
H42 H -0.2951 0.2239 0.5119 0.037 Uiso 1 1 calc R
C43 C 0.4263(5) -0.0077(4) 0.9016(3) 0.0680(15) Uani 1 1 d .
H43A H 0.3948 -0.0744 0.9117 0.102 Uiso 1 1 calc R
H43B H 0.3810 0.0267 0.9415 0.102 Uiso 1 1 calc R
H43C H 0.5133 -0.0224 0.9094 0.102 Uiso 1 1 calc R
C44 C 0.4107(4) 0.0639(3) 0.8131(3) 0.0403(10) Uani 1 1 d .
C45 C 0.4847(3) 0.0468(3) 0.7447(3) 0.0399(10) Uani 1 1 d .
H45 H 0.5484 -0.0112 0.7536 0.048 Uiso 1 1 calc R
C46 C 0.4683(3) 0.1124(3) 0.6628(3) 0.0424(10) Uani 1 1 d .
H46 H 0.5216 0.1003 0.6165 0.051 Uiso 1 1 calc R
C47 C 0.3757(4) 0.1943(3) 0.6491(3) 0.0435(11) Uani 1 1 d .
H47 H 0.3631 0.2386 0.5931 0.052 Uiso 1 1 calc R
C48 C 0.3001(4) 0.2131(3) 0.7168(3) 0.0444(11) Uani 1 1 d .
H48 H 0.2356 0.2705 0.7072 0.053 Uiso 1 1 calc R
C49 C 0.3176(4) 0.1491(4) 0.7979(3) 0.0452(11) Uani 1 1 d .
H49 H 0.2657 0.1631 0.8441 0.054 Uiso 1 1 calc R
N1 N 0.3911(2) 0.5206(2) 0.79031(17) 0.0261(7) Uani 1 1 d .
N2 N 0.5539(3) 0.3468(2) 0.82166(18) 0.0286(7) Uani 1 1 d .
N3 N -0.0787(2) 0.0825(2) 0.71825(17) 0.0252(7) Uani 1 1 d .
N4 N 0.1063(2) -0.0756(2) 0.72091(16) 0.0228(6) Uani 1 1 d .
P1 P 0.50853(7) 0.45694(7) 0.84573(5) 0.02109(19) Uani 1 1 d .
P2 P 0.02156(7) 0.02628(7) 0.65743(5) 0.01948(19) Uani 1 1 d .
Zr1 Zr 0.63549(3) 0.51428(3) 0.958206(19) 0.01965(9) Uani 1 1 d .
Zr2 Zr 0.03839(3) 0.11429(3) 0.47307(2) 0.02114(9) Uani 1 1 d .

loop_
_atom_site_aniso_label
_atom_site_aniso_U_11
_atom_site_aniso_U_22
_atom_site_aniso_U_33
_atom_site_aniso_U_23
_atom_site_aniso_U_13
_atom_site_aniso_U_12
C1 0.0171(15) 0.029(2) 0.0106(15) -0.0033(14) -0.0030(12) -0.0021(14)
C2 0.0210(16) 0.027(2) 0.0125(16) -0.0019(14) -0.0016(12) -0.0003(14)
C3 0.0186(16) 0.025(2) 0.0172(17) -0.0001(14) 0.0009(12) -0.0032(14)
C4 0.0226(17) 0.023(2) 0.0180(17) -0.0038(15) 0.0000(13) -0.0041(14)
C5 0.0179(15) 0.0216(19) 0.0149(16) -0.0003(14) 0.0004(12) -0.0027(13)
C6 0.0235(17) 0.031(2) 0.0230(18) -0.0096(16) -0.0018(14) 0.0032(15)
C7 0.0213(17) 0.034(2) 0.0232(18) -0.0027(16) -0.0004(14) -0.0036(15)
C8 0.0262(18) 0.031(2) 0.038(2) -0.0097(18) -0.0033(16) -0.0040(16)
C9 0.0202(16) 0.024(2) 0.0263(19) -0.0048(15) 0.0003(13) -0.0011(14)
C10 0.0194(16) 0.0163(18) 0.0224(17) -0.0041(14) -0.0041(13) 0.0016(13)
C11 0.0265(18) 0.046(3) 0.032(2) -0.0181(19) -0.0048(15) -0.0062(17)
C12 0.0283(19) 0.045(3) 0.0246(19) -0.0088(18) -0.0104(15) 0.0003(17)
C13 0.045(2) 0.046(3) 0.030(2) -0.0212(19) -0.0063(17) 0.0047(19)
C14 0.046(2) 0.028(2) 0.041(2) -0.0164(19) -0.0099(18) -0.0026(18)
C15 0.0216(17) 0.038(2) 0.0208(18) -0.0014(16) -0.0030(13) -0.0011(15)
C16 0.0267(18) 0.033(2) 0.0187(17) -0.0084(16) -0.0058(14) -0.0003(15)
C17 0.0285(19) 0.035(2) 0.0216(19) -0.0029(17) -0.0029(14) -0.0043(17)
C18 0.052(2) 0.038(3) 0.029(2) -0.0138(19) -0.0054(18) -0.009(2)
C19 0.051(3) 0.033(2) 0.036(2) -0.0132(19) -0.0084(19) 0.0094(19)
C20 0.029(2) 0.045(3) 0.037(2) -0.016(2) -0.0004(16) -0.0005(18)
C21 0.0252(18) 0.034(2) 0.0281(19) -0.0105(17) -0.0018(14) -0.0033(16)
C22 0.0234(16) 0.027(2) 0.0150(16) -0.0101(14) -0.0065(13) -0.0048(14)
C23 0.0219(16) 0.024(2) 0.0205(17) -0.0076(15) -0.0063(13) -0.0046(14)
C24 0.0243(17) 0.029(2) 0.0236(18) -0.0101(16) -0.0055(13) -0.0097(15)
C25 0.0234(17) 0.026(2) 0.0242(18) -0.0097(16) -0.0035(14) -0.0067(15)
C26 0.0182(16) 0.026(2) 0.0230(18) -0.0101(15) -0.0051(13) -0.0044(14)
C27 0.0269(18) 0.028(2) 0.0254(19) -0.0106(16) -0.0059(14) 0.0000(15)
C28 0.038(2) 0.034(2) 0.026(2) -0.0067(17) -0.0055(15) -0.0113(17)
C29 0.0303(19) 0.039(2) 0.025(2) -0.0086(18) -0.0001(15) -0.0048(17)
C30 0.0206(17) 0.028(2) 0.0302(19) -0.0118(16) 0.0006(14) -0.0005(14)
C31 0.0169(16) 0.0222(19) 0.0221(17) -0.0070(15) -0.0016(13) -0.0016(13)
C32 0.0251(19) 0.057(3) 0.044(2) -0.028(2) -0.0016(17) -0.0014(18)
C33 0.034(2) 0.047(3) 0.027(2) -0.0213(19) -0.0010(15) -0.0037(18)
C34 0.0308(19) 0.035(2) 0.0265(19) -0.0061(17) -0.0079(15) -0.0072(16)
C35 0.0270(18) 0.033(2) 0.0269(19) -0.0071(17) -0.0102(14) -0.0027(15)
C36 0.0286(18) 0.026(2) 0.029(2) -0.0078(16) -0.0077(15) -0.0015(15)
C37 0.0327(19) 0.024(2) 0.0232(18) -0.0063(16) -0.0098(15) -0.0002(15)
C38 0.034(2) 0.038(2) 0.029(2) -0.0114(18) -0.0118(16) -0.0023(17)
C39 0.043(2) 0.029(2) 0.042(2) -0.0126(19) -0.0187(18) -0.0016(18)
C40 0.039(2) 0.045(3) 0.038(2) -0.024(2) -0.0106(18) 0.0058(19)
C41 0.034(2) 0.047(3) 0.030(2) -0.0126(19) -0.0043(16) -0.0036(18)
C42 0.033(2) 0.032(2) 0.0265(19) -0.0064(17) -0.0111(15) -0.0037(16)
C43 0.092(4) 0.058(4) 0.057(3) -0.008(3) -0.019(3) -0.032(3)
C44 0.045(2) 0.044(3) 0.039(2) -0.013(2) -0.0111(19) -0.019(2)
C45 0.0253(19) 0.038(3) 0.060(3) -0.019(2) -0.0087(18) -0.0053(17)
C46 0.034(2) 0.048(3) 0.054(3) -0.026(2) -0.0006(19) -0.0114(19)
C47 0.047(2) 0.042(3) 0.045(3) -0.011(2) -0.015(2) -0.014(2)
C48 0.035(2) 0.041(3) 0.061(3) -0.021(2) -0.015(2) 0.0022(19)
C49 0.040(2) 0.053(3) 0.053(3) -0.032(2) 0.005(2) -0.012(2)
N1 0.0210(14) 0.0353(19) 0.0220(15) -0.0076(13) -0.0050(11) -0.0054(12)
N2 0.0331(16) 0.0331(19) 0.0224(15) -0.0134(14) -0.0062(12) 0.0002(14)
N3 0.0188(14) 0.0367(19) 0.0228(15) -0.0147(14) -0.0029(11) -0.0006(12)
N4 0.0235(14) 0.0246(17) 0.0198(15) -0.0043(12) -0.0052(11) -0.0055(12)
P1 0.0198(4) 0.0258(5) 0.0180(4) -0.0081(4) -0.0029(3) -0.0016(4)
P2 0.0184(4) 0.0242(5) 0.0156(4) -0.0062(4) -0.0024(3) -0.0026(4)
Zr1 0.01490(16) 0.0279(2) 0.01507(17) -0.00588(15) -0.00124(12) -0.00318(14)
Zr2 0.02295(18) 0.0240(2) 0.01704(18) -0.00553(15) -0.00507(13) -0.00451(14)

loop_
_atom_type_symbol
_atom_type_description
_atom_type_scat_dispersion_real
_atom_type_scat_dispersion_imag
_atom_type_scat_source
C C 0.0033 0.0016 'International Tables Vol C Tables 4.2.6.8 and 6.1.1.4'
H H 0.0000 0.0000 'International Tables Vol C Tables 4.2.6.8 and 6.1.1.4'
N N 0.0061 0.0033 'International Tables Vol C Tables 4.2.6.8 and 6.1.1.4'
P P 0.1023 0.0942 'International Tables Vol C Tables 4.2.6.8 and 6.1.1.4'
Zr Zr -2.9673 0.5597 'International Tables Vol C Tables 4.2.6.8 and 6.1.1.4'

loop_
_geom_angle_atom_site_label_1
_geom_angle_atom_site_label_2
_geom_angle_atom_site_label_3
_geom_angle
_geom_angle_site_symmetry_1
_geom_angle_site_symmetry_3
C5 C1 C2 106.9(3) . .
C5 C1 P1 121.1(2) . .
C2 C1 P1 121.6(3) . .
C5 C1 Zr1 72.46(18) . .
C2 C1 Zr1 78.59(18) . .
P1 C1 Zr1 85.68(11) . .
C3 C2 C1 107.7(3) . .
C3 C2 C6 124.7(3) . .
C1 C2 C6 127.6(3) . .
C3 C2 Zr1 76.18(18) . .
C1 C2 Zr1 68.33(16) . .
C6 C2 Zr1 123.3(2) . .
C2 C3 C4 109.2(3) . .
C2 C3 C7 125.8(3) . .
C4 C3 C7 124.9(3) . .
C2 C3 Zr1 72.60(17) . .
C4 C3 Zr1 70.83(17) . .
C7 C3 Zr1 125.7(2) . .
C5 C4 C3 107.4(3) . .
C5 C4 C8 125.6(3) . .
C3 C4 C8 126.7(3) . .
C5 C4 Zr1 69.35(17) . .
C3 C4 Zr1 77.36(18) . .
C8 C4 Zr1 122.8(2) . .
C4 C5 C1 108.7(3) . .
C4 C5 C9 123.4(3) . .
C1 C5 C9 127.8(3) . .
C4 C5 Zr1 77.84(18) . .
C1 C5 Zr1 73.48(18) . .
C9 C5 Zr1 117.2(2) . .
C2 C6 H6A 109.5 . .
C2 C6 H6B 109.5 . .
H6A C6 H6B 109.5 . .
C2 C6 H6C 109.5 . .
H6A C6 H6C 109.5 . .
H6B C6 H6C 109.5 . .
C3 C7 H7A 109.5 . .
C3 C7 H7B 109.5 . .
H7A C7 H7B 109.5 . .
C3 C7 H7C 109.5 . .
H7A C7 H7C 109.5 . .
H7B C7 H7C 109.5 . .
C4 C8 H8A 109.5 . .
C4 C8 H8B 109.5 . .
H8A C8 H8B 109.5 . .
C4 C8 H8C 109.5 . .
H8A C8 H8C 109.5 . .
H8B C8 H8C 109.5 . .
C5 C9 H9A 109.5 . .
C5 C9 H9B 109.5 . .
H9A C9 H9B 109.5 . .
C5 C9 H9C 109.5 . .
H9A C9 H9C 109.5 . .
H9B C9 H9C 109.5 . .
P1 C10 Zr1 138.29(18) . 2_667
P1 C10 Zr1 97.76(14) . .
Zr1 C10 Zr1 93.91(13) 2_667 .
N1 C11 H11A 109.5 . .
N1 C11 H11B 109.5 . .
H11A C11 H11B 109.5 . .
N1 C11 H11C 109.5 . .
H11A C11 H11C 109.5 . .
H11B C11 H11C 109.5 . .
N1 C12 H12A 109.5 . .
N1 C12 H12B 109.5 . .
H12A C12 H12B 109.5 . .
N1 C12 H12C 109.5 . .
H12A C12 H12C 109.5 . .
H12B C12 H12C 109.5 . .
N2 C13 H13A 109.5 . .
N2 C13 H13B 109.5 . .
H13A C13 H13B 109.5 . .
N2 C13 H13C 109.5 . .
H13A C13 H13C 109.5 . .
H13B C13 H13C 109.5 . .
N2 C14 H14A 109.5 . .
N2 C14 H14B 109.5 . .
H14A C14 H14B 109.5 . .
N2 C14 H14C 109.5 . .
H14A C14 H14C 109.5 . .
H14B C14 H14C 109.5 . .
C16 C15 Zr1 124.7(2) . .
C16 C15 H15A 106.1 . .
Zr1 C15 H15A 106.1 . .
C16 C15 H15B 106.1 . .
Zr1 C15 H15B 106.1 . .
H15A C15 H15B 106.3 . .
C17 C16 C21 116.5(3) . .
C17 C16 C15 120.9(3) . .
C21 C16 C15 122.6(3) . .
C18 C17 C16 122.6(3) . .
C18 C17 H17 118.7 . .
C16 C17 H17 118.7 . .
C17 C18 C19 119.6(4) . .
C17 C18 H18 120.2 . .
C19 C18 H18 120.2 . .
C20 C19 C18 119.6(4) . .
C20 C19 H19 120.2 . .
C18 C19 H19 120.2 . .
C19 C20 C21 120.6(4) . .
C19 C20 H20 119.7 . .
C21 C20 H20 119.7 . .
C20 C21 C16 121.0(4) . .
C20 C21 H21 119.5 . .
C16 C21 H21 119.5 . .
C23 C22 C26 106.9(3) . .
C23 C22 P2 122.6(2) . .
C26 C22 P2 120.4(3) . .
C23 C22 Zr2 78.92(18) . .
C26 C22 Zr2 73.30(18) . .
P2 C22 Zr2 85.18(12) . .
C24 C23 C22 108.3(3) . .
C24 C23 C27 125.2(3) . .
C22 C23 C27 126.5(3) . .
C24 C23 Zr2 77.2(2) . .
C22 C23 Zr2 68.13(17) . .
C27 C23 Zr2 122.3(2) . .
C23 C24 C25 108.1(3) . .
C23 C24 C28 127.8(3) . .
C25 C24 C28 124.0(3) . .
C23 C24 Zr2 71.66(19) . .
C25 C24 Zr2 70.55(18) . .
C28 C24 Zr2 126.2(2) . .
C26 C25 C24 109.0(3) . .
C26 C25 C29 125.6(3) . .
C24 C25 C29 125.0(3) . .
C26 C25 Zr2 69.68(18) . .
C24 C25 Zr2 78.00(18) . .
C29 C25 Zr2 124.5(2) . .
C25 C26 C22 107.6(3) . .
C25 C26 C30 124.6(3) . .
C22 C26 C30 127.8(3) . .
C25 C26 Zr2 77.89(19) . .
C22 C26 Zr2 72.45(17) . .
C30 C26 Zr2 117.9(2) . .
C23 C27 H27A 109.5 . .
C23 C27 H27B 109.5 . .
H27A C27 H27B 109.5 . .
C23 C27 H27C 109.5 . .
H27A C27 H27C 109.5 . .
H27B C27 H27C 109.5 . .
C24 C28 H28A 109.5 . .
C24 C28 H28B 109.5 . .
H28A C28 H28B 109.5 . .
C24 C28 H28C 109.5 . .
H28A C28 H28C 109.5 . .
H28B C28 H28C 109.5 . .
C25 C29 H29A 109.5 . .
C25 C29 H29B 109.5 . .
H29A C29 H29B 109.5 . .
C25 C29 H29C 109.5 . .
H29A C29 H29C 109.5 . .
H29B C29 H29C 109.5 . .
C26 C30 H30A 109.5 . .
C26 C30 H30B 109.5 . .
H30A C30 H30B 109.5 . .
C26 C30 H30C 109.5 . .
H30A C30 H30C 109.5 . .
H30B C30 H30C 109.5 . .
P2 C31 Zr2 141.70(19) . 2_556
P2 C31 Zr2 96.88(15) . .
Zr2 C31 Zr2 93.65(12) 2_556 .
N3 C32 H32A 109.5 . .
N3 C32 H32B 109.5 . .
H32A C32 H32B 109.5 . .
N3 C32 H32C 109.5 . .
H32A C32 H32C 109.5 . .
H32B C32 H32C 109.5 . .
N3 C33 H33A 109.5 . .
N3 C33 H33B 109.5 . .
H33A C33 H33B 109.5 . .
N3 C33 H33C 109.5 . .
H33A C33 H33C 109.5 . .
H33B C33 H33C 109.5 . .
N4 C34 H34A 109.5 . .
N4 C34 H34B 109.5 . .
H34A C34 H34B 109.5 . .
N4 C34 H34C 109.5 . .
H34A C34 H34C 109.5 . .
H34B C34 H34C 109.5 . .
N4 C35 H35A 109.5 . .
N4 C35 H35B 109.5 . .
H35A C35 H35B 109.5 . .
N4 C35 H35C 109.5 . .
H35A C35 H35C 109.5 . .
H35B C35 H35C 109.5 . .
C37 C36 Zr2 126.5(2) . .
C37 C36 H36A 105.7 . .
Zr2 C36 H36A 105.7 . .
C37 C36 H36B 105.7 . .
Zr2 C36 H36B 105.7 . .
H36A C36 H36B 106.1 . .
C42 C37 C38 116.8(3) . .
C42 C37 C36 120.9(3) . .
C38 C37 C36 122.3(3) . .
C39 C38 C37 120.8(3) . .
C39 C38 H38 119.6 . .
C37 C38 H38 119.6 . .
C40 C39 C38 120.8(4) . .
C40 C39 H39 119.6 . .
C38 C39 H39 119.6 . .
C39 C40 C41 119.5(4) . .
C39 C40 H40 120.3 . .
C41 C40 H40 120.3 . .
C40 C41 C42 120.6(4) . .
C40 C41 H41 119.7 . .
C42 C41 H41 119.7 . .
C41 C42 C37 121.5(4) . .
C41 C42 H42 119.2 . .
C37 C42 H42 119.2 . .
C44 C43 H43A 109.5 . .
C44 C43 H43B 109.5 . .
H43A C43 H43B 109.5 . .
C44 C43 H43C 109.5 . .
H43A C43 H43C 109.5 . .
H43B C43 H43C 109.5 . .
C45 C44 C49 118.0(4) . .
C45 C44 C43 121.7(4) . .
C49 C44 C43 120.2(4) . .
C44 C45 C46 121.3(4) . .
C44 C45 H45 119.3 . .
C46 C45 H45 119.3 . .
C47 C46 C45 119.8(4) . .
C47 C46 H46 120.1 . .
C45 C46 H46 120.1 . .
C46 C47 C48 119.9(4) . .
C46 C47 H47 120.1 . .
C48 C47 H47 120.1 . .
C49 C48 C47 120.3(4) . .
C49 C48 H48 119.9 . .
C47 C48 H48 119.9 . .
C48 C49 C44 120.6(4) . .
C48 C49 H49 119.7 . .
C44 C49 H49 119.7 . .
C11 N1 C12 113.3(3) . .
C11 N1 P1 116.2(2) . .
C12 N1 P1 124.2(2) . .
C13 N2 C14 115.2(3) . .
C13 N2 P1 121.2(3) . .
C14 N2 P1 123.6(2) . .
C32 N3 C33 115.2(3) . .
C32 N3 P2 122.6(2) . .
C33 N3 P2 121.2(2) . .
C34 N4 C35 113.0(3) . .
C34 N4 P2 116.5(2) . .
C35 N4 P2 122.6(2) . .
N2 P1 N1 105.85(15) . .
N2 P1 C10 111.88(16) . .
N1 P1 C10 118.50(15) . .
N2 P1 C1 112.63(15) . .
N1 P1 C1 104.34(15) . .
C10 P1 C1 103.55(15) . .
N2 P1 Zr1 122.17(11) . .
N1 P1 Zr1 131.89(11) . .
C10 P1 Zr1 47.46(11) . .
C1 P1 Zr1 56.49(10) . .
N3 P2 N4 107.68(14) . .
N3 P2 C31 112.14(15) . .
N4 P2 C31 117.04(16) . .
N3 P2 C22 110.27(15) . .
N4 P2 C22 104.57(14) . .
C31 P2 C22 104.77(15) . .
N3 P2 Zr2 121.46(11) . .
N4 P2 Zr2 130.74(10) . .
C31 P2 Zr2 48.15(11) . .
C22 P2 Zr2 56.94(10) . .
C10 Zr1 C10 86.09(13) 2_667 .
C10 Zr1 C15 104.42(12) 2_667 .
C10 Zr1 C15 116.30(13) . .
C10 Zr1 C5 105.20(11) 2_667 .
C10 Zr1 C5 90.67(11) . .
C15 Zr1 C5 140.91(11) . .
C10 Zr1 C1 130.11(11) 2_667 .
C10 Zr1 C1 72.38(11) . .
C15 Zr1 C1 125.46(11) . .
C5 Zr1 C1 34.06(11) . .
C10 Zr1 C4 110.20(11) 2_667 .
C10 Zr1 C4 122.93(11) . .
C15 Zr1 C4 111.70(11) . .
C5 Zr1 C4 32.81(10) . .
C1 Zr1 C4 55.03(11) . .
C10 Zr1 C2 159.77(11) 2_667 .
C10 Zr1 C2 94.03(11) . .
C15 Zr1 C2 93.68(11) . .
C5 Zr1 C2 54.58(10) . .
C1 Zr1 C2 33.08(10) . .
C4 Zr1 C2 53.33(11) . .
C10 Zr1 C3 138.99(12) 2_667 .
C10 Zr1 C3 123.88(11) . .
C15 Zr1 C3 87.55(11) . .
C5 Zr1 C3 53.39(10) . .
C1 Zr1 C3 53.59(10) . .
C4 Zr1 C3 31.80(10) . .
C2 Zr1 C3 31.22(11) . .
C10 Zr1 P1 112.27(9) 2_667 .
C10 Zr1 P1 34.78(8) . .
C15 Zr1 P1 126.01(10) . .
C5 Zr1 P1 62.65(8) . .
C1 Zr1 P1 37.83(8) . .
C4 Zr1 P1 91.42(8) . .
C2 Zr1 P1 61.48(8) . .
C3 Zr1 P1 89.52(8) . .
C10 Zr1 Zr1 43.87(9) 2_667 2_667
C10 Zr1 Zr1 42.22(8) . 2_667
C15 Zr1 Zr1 118.39(8) . 2_667
C5 Zr1 Zr1 100.65(7) . 2_667
C1 Zr1 Zr1 102.92(7) . 2_667
C4 Zr1 Zr1 127.60(7) . 2_667
C2 Zr1 Zr1 132.90(7) . 2_667
C3 Zr1 Zr1 153.58(7) . 2_667
P1 Zr1 Zr1 71.62(2) . 2_667
C31 Zr2 C31 86.35(12) 2_556 .
C31 Zr2 C36 102.85(13) 2_556 .
C31 Zr2 C36 114.44(12) . .
C31 Zr2 C22 133.79(12) 2_556 .
C31 Zr2 C22 72.67(11) . .
C36 Zr2 C22 123.24(12) . .
C31 Zr2 C26 108.89(12) 2_556 .
C31 Zr2 C26 90.94(11) . .
C36 Zr2 C26 140.42(12) . .
C22 Zr2 C26 34.25(10) . .
C31 Zr2 C25 113.35(11) 2_556 .
C31 Zr2 C25 122.76(11) . .
C36 Zr2 C25 112.30(12) . .
C22 Zr2 C25 54.60(10) . .
C26 Zr2 C25 32.43(10) . .
C31 Zr2 C23 163.35(11) 2_556 .
C31 Zr2 C23 94.44(11) . .
C36 Zr2 C23 91.98(12) . .
C22 Zr2 C23 32.95(10) . .
C26 Zr2 C23 54.50(11) . .
C25 Zr2 C23 52.75(10) . .
C31 Zr2 C24 140.75(11) 2_556 .
C31 Zr2 C24 124.15(11) . .
C36 Zr2 C24 87.22(12) . .
C22 Zr2 C24 53.46(10) . .
C26 Zr2 C24 53.21(11) . .
C25 Zr2 C24 31.45(10) . .
C23 Zr2 C24 31.10(10) . .
C31 Zr2 P2 113.90(9) 2_556 .
C31 Zr2 P2 34.97(9) . .
C36 Zr2 P2 123.70(9) . .
C22 Zr2 P2 37.88(7) . .
C26 Zr2 P2 62.60(7) . .
C25 Zr2 P2 90.93(8) . .
C23 Zr2 P2 61.79(7) . .
C24 Zr2 P2 89.62(7) . .
C31 Zr2 Zr2 44.00(8) 2_556 2_556
C31 Zr2 Zr2 42.34(9) . 2_556
C36 Zr2 Zr2 115.98(9) . 2_556
C22 Zr2 Zr2 105.05(8) . 2_556
C26 Zr2 Zr2 103.30(8) . 2_556
C25 Zr2 Zr2 130.11(8) . 2_556
C23 Zr2 Zr2 134.47(7) . 2_556
C24 Zr2 Zr2 155.98(8) . 2_556
P2 Zr2 Zr2 72.72(2) . 2_556

loop_
_geom_bond_atom_site_label_1
_geom_bond_atom_site_label_2
_geom_bond_distance
_geom_bond_site_symmetry_2
C1 C5 1.439(5) .
C1 C2 1.446(4) .
C1 P1 1.811(3) .
C1 Zr1 2.463(3) .
C2 C3 1.411(5) .
C2 C6 1.502(5) .
C2 Zr1 2.598(3) .
C3 C4 1.428(5) .
C3 C7 1.497(4) .
C3 Zr1 2.643(3) .
C4 C5 1.418(4) .
C4 C8 1.498(5) .
C4 Zr1 2.559(3) .
C5 C9 1.512(4) .
C5 Zr1 2.449(3) .
C6 H6A 0.9800 .
C6 H6B 0.9800 .
C6 H6C 0.9800 .
C7 H7A 0.9800 .
C7 H7B 0.9800 .
C7 H7C 0.9800 .
C8 H8A 0.9800 .
C8 H8B 0.9800 .
C8 H8C 0.9800 .
C9 H9A 0.9800 .
C9 H9B 0.9800 .
C9 H9C 0.9800 .
C10 P1 1.695(3) .
C10 Zr1 2.123(3) 2_667
C10 Zr1 2.190(3) .
C11 N1 1.456(4) .
C11 H11A 0.9800 .
C11 H11B 0.9800 .
C11 H11C 0.9800 .
C12 N1 1.459(4) .
C12 H12A 0.9800 .
C12 H12B 0.9800 .
C12 H12C 0.9800 .
C13 N2 1.453(4) .
C13 H13A 0.9800 .
C13 H13B 0.9800 .
C13 H13C 0.9800 .
C14 N2 1.458(5) .
C14 H14A 0.9800 .
C14 H14B 0.9800 .
C14 H14C 0.9800 .
C15 C16 1.476(5) .
C15 Zr1 2.320(3) .
C15 H15A 0.9900 .
C15 H15B 0.9900 .
C16 C17 1.387(5) .
C16 C21 1.407(4) .
C17 C18 1.368(5) .
C17 H17 0.9500 .
C18 C19 1.389(5) .
C18 H18 0.9500 .
C19 C20 1.364(6) .
C19 H19 0.9500 .
C20 C21 1.382(5) .
C20 H20 0.9500 .
C21 H21 0.9500 .
C22 C23 1.442(5) .
C22 C26 1.452(4) .
C22 P2 1.802(3) .
C22 Zr2 2.459(3) .
C23 C24 1.415(4) .
C23 C27 1.517(4) .
C23 Zr2 2.601(3) .
C24 C25 1.425(5) .
C24 C28 1.493(5) .
C24 Zr2 2.672(3) .
C25 C26 1.413(5) .
C25 C29 1.497(4) .
C25 Zr2 2.576(3) .
C26 C30 1.496(5) .
C26 Zr2 2.471(3) .
C27 H27A 0.9800 .
C27 H27B 0.9800 .
C27 H27C 0.9800 .
C28 H28A 0.9800 .
C28 H28B 0.9800 .
C28 H28C 0.9800 .
C29 H29A 0.9800 .
C29 H29B 0.9800 .
C29 H29C 0.9800 .
C30 H30A 0.9800 .
C30 H30B 0.9800 .
C30 H30C 0.9800 .
C31 P2 1.688(3) .
C31 Zr2 2.127(3) 2_556
C31 Zr2 2.194(3) .
C32 N3 1.438(4) .
C32 H32A 0.9800 .
C32 H32B 0.9800 .
C32 H32C 0.9800 .
C33 N3 1.444(4) .
C33 H33A 0.9800 .
C33 H33B 0.9800 .
C33 H33C 0.9800 .
C34 N4 1.445(4) .
C34 H34A 0.9800 .
C34 H34B 0.9800 .
C34 H34C 0.9800 .
C35 N4 1.463(4) .
C35 H35A 0.9800 .
C35 H35B 0.9800 .
C35 H35C 0.9800 .
C36 C37 1.463(5) .
C36 Zr2 2.301(3) .
C36 H36A 0.9900 .
C36 H36B 0.9900 .
C37 C42 1.397(5) .
C37 C38 1.411(5) .
C38 C39 1.385(5) .
C38 H38 0.9500 .
C39 C40 1.371(5) .
C39 H39 0.9500 .
C40 C41 1.375(6) .
C40 H40 0.9500 .
C41 C42 1.381(5) .
C41 H41 0.9500 .
C42 H42 0.9500 .
C43 C44 1.497(6) .
C43 H43A 0.9800 .
C43 H43B 0.9800 .
C43 H43C 0.9800 .
C44 C45 1.375(6) .
C44 C49 1.393(6) .
C45 C46 1.387(6) .
C45 H45 0.9500 .
C46 C47 1.360(6) .
C46 H46 0.9500 .
C47 C48 1.381(6) .
C47 H47 0.9500 .
C48 C49 1.373(6) .
C48 H48 0.9500 .
C49 H49 0.9500 .
N1 P1 1.674(3) .
N2 P1 1.661(3) .
N3 P2 1.665(3) .
N4 P2 1.675(3) .
P1 Zr1 2.9451(10) .
P2 Zr2 2.9242(9) .
Zr1 C10 2.123(3) 2_667
Zr1 Zr1 3.1527(6) 2_667
Zr2 C31 2.127(3) 2_556
Zr2 Zr2 3.1519(7) 2_556

loop_
_geom_torsion_atom_site_label_1
_geom_torsion_atom_site_label_2
_geom_torsion_atom_site_label_3
_geom_torsion_atom_site_label_4
_geom_torsion
_geom_torsion_site_symmetry_1
_geom_torsion_site_symmetry_4
C5 C1 C2 C3 0.9(3) . .
P1 C1 C2 C3 -144.3(2) . .
Zr1 C1 C2 C3 -66.6(2) . .
C5 C1 C2 C6 -176.4(3) . .
P1 C1 C2 C6 38.5(4) . .
Zr1 C1 C2 C6 116.1(3) . .
C5 C1 C2 Zr1 67.5(2) . .
P1 C1 C2 Zr1 -77.6(2) . .
C1 C2 C3 C4 -0.3(4) . .
C6 C2 C3 C4 177.1(3) . .
Zr1 C2 C3 C4 -61.7(2) . .
C1 C2 C3 C7 -176.6(3) . .
C6 C2 C3 C7 0.7(5) . .
Zr1 C2 C3 C7 121.9(3) . .
C1 C2 C3 Zr1 61.5(2) . .
C6 C2 C3 Zr1 -121.2(3) . .
C2 C3 C4 C5 -0.5(4) . .
C7 C3 C4 C5 176.0(3) . .
Zr1 C3 C4 C5 -63.3(2) . .
C2 C3 C4 C8 -175.5(3) . .
C7 C3 C4 C8 1.0(5) . .
Zr1 C3 C4 C8 121.7(3) . .
C2 C3 C4 Zr1 62.8(2) . .
C7 C3 C4 Zr1 -120.7(3) . .
C3 C4 C5 C1 1.0(3) . .
C8 C4 C5 C1 176.1(3) . .
Zr1 C4 C5 C1 -67.7(2) . .
C3 C4 C5 C9 -176.6(3) . .
C8 C4 C5 C9 -1.5(5) . .
Zr1 C4 C5 C9 114.7(3) . .
C3 C4 C5 Zr1 68.7(2) . .
C8 C4 C5 Zr1 -116.3(3) . .
C2 C1 C5 C4 -1.2(3) . .
P1 C1 C5 C4 144.1(2) . .
Zr1 C1 C5 C4 70.6(2) . .
C2 C1 C5 C9 176.3(3) . .
P1 C1 C5 C9 -38.4(4) . .
Zr1 C1 C5 C9 -111.9(3) . .
C2 C1 C5 Zr1 -71.8(2) . .
P1 C1 C5 Zr1 73.5(2) . .
Zr1 C15 C16 C17 -62.3(4) . .
Zr1 C15 C16 C21 115.9(3) . .
C21 C16 C17 C18 -0.5(5) . .
C15 C16 C17 C18 177.8(3) . .
C16 C17 C18 C19 0.1(6) . .
C17 C18 C19 C20 -0.2(6) . .
C18 C19 C20 C21 0.7(6) . .
C19 C20 C21 C16 -1.1(6) . .
C17 C16 C21 C20 1.0(5) . .
C15 C16 C21 C20 -177.3(3) . .
C26 C22 C23 C24 1.1(4) . .
P2 C22 C23 C24 -144.3(2) . .
Zr2 C22 C23 C24 -67.4(2) . .
C26 C22 C23 C27 -176.6(3) . .
P2 C22 C23 C27 38.0(4) . .
Zr2 C22 C23 C27 114.9(3) . .
C26 C22 C23 Zr2 68.5(2) . .
P2 C22 C23 Zr2 -76.9(2) . .
C22 C23 C24 C25 0.0(4) . .
C27 C23 C24 C25 177.8(3) . .
Zr2 C23 C24 C25 -61.5(2) . .
C22 C23 C24 C28 -176.5(3) . .
C27 C23 C24 C28 1.2(6) . .
Zr2 C23 C24 C28 122.0(3) . .
C22 C23 C24 Zr2 61.5(2) . .
C27 C23 C24 Zr2 -120.8(3) . .
C23 C24 C25 C26 -1.2(4) . .
C28 C24 C25 C26 175.5(3) . .
Zr2 C24 C25 C26 -63.4(2) . .
C23 C24 C25 C29 -173.9(3) . .
C28 C24 C25 C29 2.8(5) . .
Zr2 C24 C25 C29 124.0(4) . .
C23 C24 C25 Zr2 62.2(2) . .
C28 C24 C25 Zr2 -121.1(3) . .
C24 C25 C26 C22 1.9(4) . .
C29 C25 C26 C22 174.5(3) . .
Zr2 C25 C26 C22 -66.9(2) . .
C24 C25 C26 C30 -175.5(3) . .
C29 C25 C26 C30 -2.9(6) . .
Zr2 C25 C26 C30 115.7(3) . .
C24 C25 C26 Zr2 68.8(2) . .
C29 C25 C26 Zr2 -118.6(3) . .
C23 C22 C26 C25 -1.8(4) . .
P2 C22 C26 C25 144.5(2) . .
Zr2 C22 C26 C25 70.7(2) . .
C23 C22 C26 C30 175.4(3) . .
P2 C22 C26 C30 -38.2(5) . .
Zr2 C22 C26 C30 -112.1(3) . .
C23 C22 C26 Zr2 -72.5(2) . .
P2 C22 C26 Zr2 73.9(2) . .
Zr2 C36 C37 C42 -69.9(4) . .
Zr2 C36 C37 C38 109.5(4) . .
C42 C37 C38 C39 1.8(5) . .
C36 C37 C38 C39 -177.7(3) . .
C37 C38 C39 C40 -2.6(6) . .
C38 C39 C40 C41 1.4(6) . .
C39 C40 C41 C42 0.4(6) . .
C40 C41 C42 C37 -1.1(6) . .
C38 C37 C42 C41 0.0(5) . .
C36 C37 C42 C41 179.5(3) . .
C49 C44 C45 C46 0.4(6) . .
C43 C44 C45 C46 178.9(4) . .
C44 C45 C46 C47 -1.5(6) . .
C45 C46 C47 C48 1.3(6) . .
C46 C47 C48 C49 -0.2(6) . .
C47 C48 C49 C44 -0.8(6) . .
C45 C44 C49 C48 0.7(6) . .
C43 C44 C49 C48 -177.8(4) . .
C13 N2 P1 N1 46.8(3) . .
C14 N2 P1 N1 -134.2(3) . .
C13 N2 P1 C10 177.2(3) . .
C14 N2 P1 C10 -3.8(3) . .
C13 N2 P1 C1 -66.6(3) . .
C14 N2 P1 C1 112.4(3) . .
C13 N2 P1 Zr1 -130.3(3) . .
C14 N2 P1 Zr1 48.7(3) . .
C11 N1 P1 N2 62.7(3) . .
C12 N1 P1 N2 -87.3(3) . .
C11 N1 P1 C10 -63.9(3) . .
C12 N1 P1 C10 146.2(3) . .
C11 N1 P1 C1 -178.3(2) . .
C12 N1 P1 C1 31.7(3) . .
C11 N1 P1 Zr1 -120.7(2) . .
C12 N1 P1 Zr1 89.3(3) . .
Zr1 C10 P1 N2 -140.9(2) 2_667 .
Zr1 C10 P1 N2 114.22(15) . .
Zr1 C10 P1 N1 -17.4(3) 2_667 .
Zr1 C10 P1 N1 -122.21(15) . .
Zr1 C10 P1 C1 97.5(3) 2_667 .
Zr1 C10 P1 C1 -7.32(17) . .
Zr1 C10 P1 Zr1 104.9(3) 2_667 .
C5 C1 P1 N2 178.9(2) . .
C2 C1 P1 N2 -40.8(3) . .
Zr1 C1 P1 N2 -114.57(13) . .
C5 C1 P1 N1 64.6(3) . .
C2 C1 P1 N1 -155.1(3) . .
Zr1 C1 P1 N1 131.09(12) . .
C5 C1 P1 C10 -60.0(3) . .
C2 C1 P1 C10 80.3(3) . .
Zr1 C1 P1 C10 6.47(15) . .
C5 C1 P1 Zr1 -66.5(2) . .
C2 C1 P1 Zr1 73.8(2) . .
C32 N3 P2 N4 -121.5(3) . .
C33 N3 P2 N4 46.5(3) . .
C32 N3 P2 C31 8.7(3) . .
C33 N3 P2 C31 176.7(3) . .
C32 N3 P2 C22 125.0(3) . .
C33 N3 P2 C22 -67.0(3) . .
C32 N3 P2 Zr2 62.1(3) . .
C33 N3 P2 Zr2 -129.9(3) . .
C34 N4 P2 N3 65.8(3) . .
C35 N4 P2 N3 -80.9(3) . .
C34 N4 P2 C31 -61.5(3) . .
C35 N4 P2 C31 151.7(2) . .
C34 N4 P2 C22 -176.9(2) . .
C35 N4 P2 C22 36.4(3) . .
C34 N4 P2 Zr2 -118.2(2) . .
C35 N4 P2 Zr2 95.0(3) . .
Zr2 C31 P2 N3 -142.1(3) 2_556 .
Zr2 C31 P2 N3 113.08(14) . .
Zr2 C31 P2 N4 -16.9(3) 2_556 .
Zr2 C31 P2 N4 -121.77(14) . .
Zr2 C31 P2 C22 98.3(3) 2_556 .
Zr2 C31 P2 C22 -6.52(17) . .
Zr2 C31 P2 Zr2 104.9(3) 2_556 .
C23 C22 P2 N3 -41.5(3) . .
C26 C22 P2 N3 177.5(2) . .
Zr2 C22 P2 N3 -115.05(12) . .
C23 C22 P2 N4 -157.0(3) . .
C26 C22 P2 N4 62.0(3) . .
Zr2 C22 P2 N4 129.45(12) . .
C23 C22 P2 C31 79.4(3) . .
C26 C22 P2 C31 -61.6(3) . .
Zr2 C22 P2 C31 5.79(15) . .
C23 C22 P2 Zr2 73.6(2) . .
C26 C22 P2 Zr2 -67.4(2) . .
P1 C10 Zr1 C10 139.9(2) . 2_667
Zr1 C10 Zr1 C10 0.000(1) 2_667 2_667
P1 C10 Zr1 C15 -115.98(15) . .
Zr1 C10 Zr1 C15 104.16(13) 2_667 .
P1 C10 Zr1 C5 34.67(14) . .
Zr1 C10 Zr1 C5 -105.19(12) 2_667 .
P1 C10 Zr1 C1 5.49(13) . .
Zr1 C10 Zr1 C1 -134.37(14) 2_667 .
P1 C10 Zr1 C4 28.26(19) . .
Zr1 C10 Zr1 C4 -111.60(12) 2_667 .
P1 C10 Zr1 C2 -19.86(15) . .
Zr1 C10 Zr1 C2 -159.72(11) 2_667 .
P1 C10 Zr1 C3 -10.0(2) . .
Zr1 C10 Zr1 C3 -149.91(10) 2_667 .
Zr1 C10 Zr1 P1 -139.9(2) 2_667 .
P1 C10 Zr1 Zr1 139.9(2) . 2_667
C16 C15 Zr1 C10 152.7(3) . 2_667
C16 C15 Zr1 C10 60.0(3) . .
C16 C15 Zr1 C5 -69.0(4) . .
C16 C15 Zr1 C1 -26.5(3) . .
C16 C15 Zr1 C4 -88.2(3) . .
C16 C15 Zr1 C2 -36.4(3) . .
C16 C15 Zr1 C3 -67.0(3) . .
C16 C15 Zr1 P1 20.6(3) . .
C16 C15 Zr1 Zr1 107.7(3) . 2_667
C4 C5 Zr1 C10 103.8(2) . 2_667
C1 C5 Zr1 C10 -142.21(18) . 2_667
C9 C5 Zr1 C10 -17.7(3) . 2_667
C4 C5 Zr1 C10 -170.0(2) . .
C1 C5 Zr1 C10 -56.08(18) . .
C9 C5 Zr1 C10 68.5(3) . .
C4 C5 Zr1 C15 -34.2(3) . .
C1 C5 Zr1 C15 79.7(3) . .
C9 C5 Zr1 C15 -155.7(2) . .
C4 C5 Zr1 C1 -114.0(3) . .
C9 C5 Zr1 C1 124.5(3) . .
C1 C5 Zr1 C4 114.0(3) . .
C9 C5 Zr1 C4 -121.5(3) . .
C4 C5 Zr1 C2 -75.6(2) . .
C1 C5 Zr1 C2 38.39(17) . .
C9 C5 Zr1 C2 162.9(3) . .
C4 C5 Zr1 C3 -36.73(18) . .
C1 C5 Zr1 C3 77.22(19) . .
C9 C5 Zr1 C3 -158.2(3) . .
C4 C5 Zr1 P1 -148.6(2) . .
C1 C5 Zr1 P1 -34.65(15) . .
C9 C5 Zr1 P1 89.9(2) . .
C4 C5 Zr1 Zr1 148.68(17) . 2_667
C1 C5 Zr1 Zr1 -97.37(16) . 2_667
C9 C5 Zr1 Zr1 27.2(3) . 2_667
C5 C1 Zr1 C10 50.6(2) . 2_667
C2 C1 Zr1 C10 162.66(19) . 2_667
P1 C1 Zr1 C10 -73.93(18) . 2_667
C5 C1 Zr1 C10 119.47(19) . .
C2 C1 Zr1 C10 -128.5(2) . .
P1 C1 Zr1 C10 -5.10(12) . .
C5 C1 Zr1 C15 -130.38(19) . .
C2 C1 Zr1 C15 -18.4(3) . .
P1 C1 Zr1 C15 105.04(15) . .
C2 C1 Zr1 C5 112.0(3) . .
P1 C1 Zr1 C5 -124.6(2) . .
C5 C1 Zr1 C4 -37.18(17) . .
C2 C1 Zr1 C4 74.8(2) . .
P1 C1 Zr1 C4 -161.75(17) . .
C5 C1 Zr1 C2 -112.0(3) . .
P1 C1 Zr1 C2 123.4(3) . .
C5 C1 Zr1 C3 -76.57(19) . .
C2 C1 Zr1 C3 35.45(19) . .
P1 C1 Zr1 C3 158.86(18) . .
C5 C1 Zr1 P1 124.6(2) . .
C2 C1 Zr1 P1 -123.4(3) . .
C5 C1 Zr1 Zr1 89.95(16) . 2_667
C2 C1 Zr1 Zr1 -158.04(18) . 2_667
P1 C1 Zr1 Zr1 -34.63(12) . 2_667
C5 C4 Zr1 C10 -86.8(2) . 2_667
C3 C4 Zr1 C10 158.8(2) . 2_667
C8 C4 Zr1 C10 33.0(3) . 2_667
C5 C4 Zr1 C10 11.9(2) . .
C3 C4 Zr1 C10 -102.5(2) . .
C8 C4 Zr1 C10 131.8(3) . .
C5 C4 Zr1 C15 157.57(19) . .
C3 C4 Zr1 C15 43.2(2) . .
C8 C4 Zr1 C15 -82.6(3) . .
C3 C4 Zr1 C5 -114.4(3) . .
C8 C4 Zr1 C5 119.9(3) . .
C5 C4 Zr1 C1 38.65(18) . .
C3 C4 Zr1 C1 -75.7(2) . .
C8 C4 Zr1 C1 158.5(3) . .
C5 C4 Zr1 C2 79.7(2) . .
C3 C4 Zr1 C2 -34.67(19) . .
C8 C4 Zr1 C2 -160.4(3) . .
C5 C4 Zr1 C3 114.4(3) . .
C8 C4 Zr1 C3 -125.8(4) . .
C5 C4 Zr1 P1 27.57(18) . .
C3 C4 Zr1 P1 -86.80(19) . .
C8 C4 Zr1 P1 147.4(2) . .
C5 C4 Zr1 Zr1 -40.2(2) . 2_667
C3 C4 Zr1 Zr1 -154.53(16) . 2_667
C8 C4 Zr1 Zr1 79.7(3) . 2_667
C3 C2 Zr1 C10 74.5(4) . 2_667
C1 C2 Zr1 C10 -41.2(4) . 2_667
C6 C2 Zr1 C10 -162.8(3) . 2_667
C3 C2 Zr1 C10 164.2(2) . .
C1 C2 Zr1 C10 48.4(2) . .
C6 C2 Zr1 C10 -73.2(3) . .
C3 C2 Zr1 C15 -79.1(2) . .
C1 C2 Zr1 C15 165.1(2) . .
C6 C2 Zr1 C15 43.5(3) . .
C3 C2 Zr1 C5 76.2(2) . .
C1 C2 Zr1 C5 -39.58(19) . .
C6 C2 Zr1 C5 -161.2(3) . .
C3 C2 Zr1 C1 115.8(3) . .
C6 C2 Zr1 C1 -121.6(4) . .
C3 C2 Zr1 C4 35.34(18) . .
C1 C2 Zr1 C4 -80.4(2) . .
C6 C2 Zr1 C4 158.0(3) . .
C1 C2 Zr1 C3 -115.8(3) . .
C6 C2 Zr1 C3 122.6(3) . .
C3 C2 Zr1 P1 151.4(2) . .
C1 C2 Zr1 P1 35.64(18) . .
C6 C2 Zr1 P1 -86.0(3) . .
C3 C2 Zr1 Zr1 145.62(16) . 2_667
C1 C2 Zr1 Zr1 29.8(2) . 2_667
C6 C2 Zr1 Zr1 -91.8(3) . 2_667
C2 C3 Zr1 C10 -149.5(2) . 2_667
C4 C3 Zr1 C10 -31.1(3) . 2_667
C7 C3 Zr1 C10 88.6(3) . 2_667
C2 C3 Zr1 C10 -19.1(2) . .
C4 C3 Zr1 C10 99.2(2) . .
C7 C3 Zr1 C10 -141.1(3) . .
C2 C3 Zr1 C15 101.2(2) . .
C4 C3 Zr1 C15 -140.5(2) . .
C7 C3 Zr1 C15 -20.7(3) . .
C2 C3 Zr1 C5 -80.4(2) . .
C4 C3 Zr1 C5 37.95(19) . .
C7 C3 Zr1 C5 157.7(3) . .
C2 C3 Zr1 C1 -37.64(19) . .
C4 C3 Zr1 C1 80.7(2) . .
C7 C3 Zr1 C1 -159.6(3) . .
C2 C3 Zr1 C4 -118.3(3) . .
C7 C3 Zr1 C4 119.7(4) . .
C4 C3 Zr1 C2 118.3(3) . .
C7 C3 Zr1 C2 -121.9(4) . .
C2 C3 Zr1 P1 -24.86(18) . .
C4 C3 Zr1 P1 93.47(19) . .
C7 C3 Zr1 P1 -146.8(3) . .
C2 C3 Zr1 Zr1 -68.4(3) . 2_667
C4 C3 Zr1 Zr1 50.0(3) . 2_667
C7 C3 Zr1 Zr1 169.7(2) . 2_667
N2 P1 Zr1 C10 -135.19(15) . 2_667
N1 P1 Zr1 C10 48.66(16) . 2_667
C10 P1 Zr1 C10 -44.0(2) . 2_667
C1 P1 Zr1 C10 127.42(16) . 2_667
N2 P1 Zr1 C10 -91.16(19) . .
N1 P1 Zr1 C10 92.7(2) . .
C1 P1 Zr1 C10 171.5(2) . .
N2 P1 Zr1 C15 -6.11(16) . .
N1 P1 Zr1 C15 177.73(16) . .
C10 P1 Zr1 C15 85.05(18) . .
C1 P1 Zr1 C15 -103.50(16) . .
N2 P1 Zr1 C5 128.67(15) . .
N1 P1 Zr1 C5 -47.49(15) . .
C10 P1 Zr1 C5 -140.18(17) . .
C1 P1 Zr1 C5 31.27(14) . .
N2 P1 Zr1 C1 97.39(18) . .
N1 P1 Zr1 C1 -78.76(18) . .
C10 P1 Zr1 C1 -171.5(2) . .
N2 P1 Zr1 C4 112.26(14) . .
N1 P1 Zr1 C4 -63.89(15) . .
C10 P1 Zr1 C4 -156.58(17) . .
C1 P1 Zr1 C4 14.87(14) . .
N2 P1 Zr1 C2 66.16(15) . .
N1 P1 Zr1 C2 -110.00(15) . .
C10 P1 Zr1 C2 157.31(17) . .
C1 P1 Zr1 C2 -31.23(15) . .
N2 P1 Zr1 C3 80.51(14) . .
N1 P1 Zr1 C3 -95.64(15) . .
C10 P1 Zr1 C3 171.67(16) . .
C1 P1 Zr1 C3 -16.88(14) . .
N2 P1 Zr1 Zr1 -118.32(12) . 2_667
N1 P1 Zr1 Zr1 65.53(13) . 2_667
C10 P1 Zr1 Zr1 -27.16(15) . 2_667
C1 P1 Zr1 Zr1 144.29(13) . 2_667
P2 C31 Zr2 C31 143.1(2) . 2_556
Zr2 C31 Zr2 C31 0.0 2_556 2_556
P2 C31 Zr2 C36 -114.43(15) . .
Zr2 C31 Zr2 C36 102.46(13) 2_556 .
P2 C31 Zr2 C22 4.84(12) . .
Zr2 C31 Zr2 C22 -138.27(14) 2_556 .
P2 C31 Zr2 C26 34.24(14) . .
Zr2 C31 Zr2 C26 -108.87(12) 2_556 .
P2 C31 Zr2 C25 27.56(19) . .
Zr2 C31 Zr2 C25 -115.55(13) 2_556 .
P2 C31 Zr2 C23 -20.22(14) . .
Zr2 C31 Zr2 C23 -163.33(11) 2_556 .
P2 C31 Zr2 C24 -10.31(19) . .
Zr2 C31 Zr2 C24 -153.42(10) 2_556 .
Zr2 C31 Zr2 P2 -143.1(2) 2_556 .
P2 C31 Zr2 Zr2 143.1(2) . 2_556
C37 C36 Zr2 C31 149.5(3) . 2_556
C37 C36 Zr2 C31 57.6(3) . .
C37 C36 Zr2 C22 -27.0(3) . .
C37 C36 Zr2 C26 -67.7(4) . .
C37 C36 Zr2 C25 -88.3(3) . .
C37 C36 Zr2 C23 -38.2(3) . .
C37 C36 Zr2 C24 -68.9(3) . .
C37 C36 Zr2 P2 18.8(3) . .
C37 C36 Zr2 Zr2 104.7(3) . 2_556
C23 C22 Zr2 C31 163.96(17) . 2_556
C26 C22 Zr2 C31 52.3(2) . 2_556
P2 C22 Zr2 C31 -71.46(17) . 2_556
C23 C22 Zr2 C31 -129.09(19) . .
C26 C22 Zr2 C31 119.3(2) . .
P2 C22 Zr2 C31 -4.51(12) . .
C23 C22 Zr2 C36 -20.8(2) . .
C26 C22 Zr2 C36 -132.4(2) . .
P2 C22 Zr2 C36 103.76(15) . .
C23 C22 Zr2 C26 111.6(3) . .
P2 C22 Zr2 C26 -123.8(2) . .
C23 C22 Zr2 C25 74.40(19) . .
C26 C22 Zr2 C25 -37.24(18) . .
P2 C22 Zr2 C25 -161.02(18) . .
C26 C22 Zr2 C23 -111.6(3) . .
P2 C22 Zr2 C23 124.6(2) . .
C23 C22 Zr2 C24 35.29(17) . .
C26 C22 Zr2 C24 -76.3(2) . .
P2 C22 Zr2 C24 159.87(18) . .
C23 C22 Zr2 P2 -124.6(2) . .
C26 C22 Zr2 P2 123.8(2) . .
C23 C22 Zr2 Zr2 -156.75(15) . 2_556
C26 C22 Zr2 Zr2 91.61(18) . 2_556
P2 C22 Zr2 Zr2 -32.17(12) . 2_556
C25 C26 Zr2 C31 104.0(2) . 2_556
C22 C26 Zr2 C31 -142.85(19) . 2_556
C30 C26 Zr2 C31 -18.8(3) . 2_556
C25 C26 Zr2 C31 -169.5(2) . .
C22 C26 Zr2 C31 -56.4(2) . .
C30 C26 Zr2 C31 67.6(2) . .
C25 C26 Zr2 C36 -37.5(3) . .
C22 C26 Zr2 C36 75.6(3) . .
C30 C26 Zr2 C36 -160.4(2) . .
C25 C26 Zr2 C22 -113.1(3) . .
C30 C26 Zr2 C22 124.0(3) . .
C22 C26 Zr2 C25 113.1(3) . .
C30 C26 Zr2 C25 -122.9(3) . .
C25 C26 Zr2 C23 -74.7(2) . .
C22 C26 Zr2 C23 38.40(18) . .
C30 C26 Zr2 C23 162.4(3) . .
C25 C26 Zr2 C24 -35.97(18) . .
C22 C26 Zr2 C24 77.1(2) . .
C30 C26 Zr2 C24 -158.8(3) . .
C25 C26 Zr2 P2 -148.2(2) . .
C22 C26 Zr2 P2 -35.09(17) . .
C30 C26 Zr2 P2 88.9(2) . .
C25 C26 Zr2 Zr2 149.59(18) . 2_556
C22 C26 Zr2 Zr2 -97.30(18) . 2_556
C30 C26 Zr2 Zr2 26.7(2) . 2_556
C26 C25 Zr2 C31 -88.7(2) . 2_556
C24 C25 Zr2 C31 155.60(19) . 2_556
C29 C25 Zr2 C31 31.1(3) . 2_556
C26 C25 Zr2 C31 12.5(2) . .
C24 C25 Zr2 C31 -103.1(2) . .
C29 C25 Zr2 C31 132.4(3) . .
C26 C25 Zr2 C36 155.23(19) . .
C24 C25 Zr2 C36 39.6(2) . .
C29 C25 Zr2 C36 -84.9(3) . .
C26 C25 Zr2 C22 39.42(19) . .
C24 C25 Zr2 C22 -76.2(2) . .
C29 C25 Zr2 C22 159.3(3) . .
C24 C25 Zr2 C26 -115.7(3) . .
C29 C25 Zr2 C26 119.9(4) . .
C26 C25 Zr2 C23 80.6(2) . .
C24 C25 Zr2 C23 -35.07(19) . .
C29 C25 Zr2 C23 -159.6(3) . .
C26 C25 Zr2 C24 115.7(3) . .
C29 C25 Zr2 C24 -124.5(4) . .
C26 C25 Zr2 P2 27.90(19) . .
C24 C25 Zr2 P2 -87.75(18) . .
C29 C25 Zr2 P2 147.8(3) . .
C26 C25 Zr2 Zr2 -40.1(2) . 2_556
C24 C25 Zr2 Zr2 -155.75(15) . 2_556
C29 C25 Zr2 Zr2 79.8(3) . 2_556
C24 C23 Zr2 C31 71.9(4) . 2_556
C22 C23 Zr2 C31 -44.1(4) . 2_556
C27 C23 Zr2 C31 -164.4(3) . 2_556
C24 C23 Zr2 C31 164.0(2) . .
C22 C23 Zr2 C31 48.00(18) . .
C27 C23 Zr2 C31 -72.3(3) . .
C24 C23 Zr2 C36 -81.3(2) . .
C22 C23 Zr2 C36 162.70(18) . .
C27 C23 Zr2 C36 42.4(3) . .
C24 C23 Zr2 C22 116.0(3) . .
C27 C23 Zr2 C22 -120.3(3) . .
C24 C23 Zr2 C26 76.0(2) . .
C22 C23 Zr2 C26 -39.99(17) . .
C27 C23 Zr2 C26 -160.2(3) . .
C24 C23 Zr2 C25 35.48(19) . .
C22 C23 Zr2 C25 -80.52(19) . .
C27 C23 Zr2 C25 159.2(3) . .
C22 C23 Zr2 C24 -116.0(3) . .
C27 C23 Zr2 C24 123.7(4) . .
C24 C23 Zr2 P2 151.0(2) . .
C22 C23 Zr2 P2 35.01(15) . .
C27 C23 Zr2 P2 -85.3(2) . .
C24 C23 Zr2 Zr2 148.29(16) . 2_556
C22 C23 Zr2 Zr2 32.3(2) . 2_556
C27 C23 Zr2 Zr2 -88.0(3) . 2_556
C23 C24 Zr2 C31 -154.5(2) . 2_556
C25 C24 Zr2 C31 -36.8(3) . 2_556
C28 C24 Zr2 C31 81.6(3) . 2_556
C23 C24 Zr2 C31 -19.4(2) . .
C25 C24 Zr2 C31 98.3(2) . .
C28 C24 Zr2 C31 -143.3(3) . .
C23 C24 Zr2 C36 98.5(2) . .
C25 C24 Zr2 C36 -143.8(2) . .
C28 C24 Zr2 C36 -25.4(3) . .
C23 C24 Zr2 C22 -37.48(19) . .
C25 C24 Zr2 C22 80.2(2) . .
C28 C24 Zr2 C22 -161.4(3) . .
C23 C24 Zr2 C26 -80.6(2) . .
C25 C24 Zr2 C26 37.13(19) . .
C28 C24 Zr2 C26 155.5(3) . .
C23 C24 Zr2 C25 -117.7(3) . .
C28 C24 Zr2 C25 118.4(4) . .
C25 C24 Zr2 C23 117.7(3) . .
C28 C24 Zr2 C23 -123.9(4) . .
C23 C24 Zr2 P2 -25.28(19) . .
C25 C24 Zr2 P2 92.40(18) . .
C28 C24 Zr2 P2 -149.2(3) . .
C23 C24 Zr2 Zr2 -67.2(3) . 2_556
C25 C24 Zr2 Zr2 50.5(3) . 2_556
C28 C24 Zr2 Zr2 168.92(19) . 2_556
N3 P2 Zr2 C31 -133.53(15) . 2_556
N4 P2 Zr2 C31 51.00(16) . 2_556
C31 P2 Zr2 C31 -40.9(2) . 2_556
C22 P2 Zr2 C31 131.53(15) . 2_556
N3 P2 Zr2 C31 -92.58(19) . .
N4 P2 Zr2 C31 91.9(2) . .
C22 P2 Zr2 C31 172.47(19) . .
N3 P2 Zr2 C36 -7.51(17) . .
N4 P2 Zr2 C36 177.02(17) . .
C31 P2 Zr2 C36 85.07(18) . .
C22 P2 Zr2 C36 -102.46(17) . .
N3 P2 Zr2 C22 94.95(18) . .
N4 P2 Zr2 C22 -80.53(18) . .
C31 P2 Zr2 C22 -172.47(19) . .
N3 P2 Zr2 C26 126.74(15) . .
N4 P2 Zr2 C26 -48.73(16) . .
C31 P2 Zr2 C26 -140.68(17) . .
C22 P2 Zr2 C26 31.79(15) . .
N3 P2 Zr2 C25 110.32(15) . .
N4 P2 Zr2 C25 -65.15(16) . .
C31 P2 Zr2 C25 -157.10(17) . .
C22 P2 Zr2 C25 15.37(15) . .
N3 P2 Zr2 C23 64.40(14) . .
N4 P2 Zr2 C23 -111.07(16) . .
C31 P2 Zr2 C23 156.98(17) . .
C22 P2 Zr2 C23 -30.55(14) . .
N3 P2 Zr2 C24 78.90(14) . .
N4 P2 Zr2 C24 -96.58(15) . .
C31 P2 Zr2 C24 171.48(16) . .
C22 P2 Zr2 C24 -16.05(15) . .
N3 P2 Zr2 Zr2 -117.64(12) . 2_556
N4 P2 Zr2 Zr2 66.89(13) . 2_556
C31 P2 Zr2 Zr2 -25.05(14) . 2_556
C22 P2 Zr2 Zr2 147.42(13) . 2_556
